data_1557338
loop_
_publ_author_name
'Breen, Colum'
'Pal, Robert'
'Elsegood, Mark R. J.'
'Teat, Simon J.'
'Iza, Felipe'
'Wende, Kristian'
'Buckley, Benjamin R.'
'Butler, Stephen J.'

_publ_section_title
;
 Time-resolved luminescence detection of peroxynitrite using a
 reactivity-based lanthanide probe
;
_journal_issue 12
_journal_name_full 'Chemical Science'
_journal_page_first 3164
_journal_page_last 3170
_journal_paper_doi 10.1039/C9SC06053G
_journal_volume 11
_journal_year 2020
_chemical_formula_moiety 'C31 H37 B Eu N5 O9, 8(H2 O)'
_chemical_formula_sum 'C31 H53 B Eu N5 O17'
_chemical_formula_weight 930.55
_space_group_crystal_system monoclinic
_space_group_IT_number 14
_space_group_name_Hall '-P 2yn'
_space_group_name_H-M_alt 'P 1 21/n 1'
_atom_sites_solution_hydrogens mixed
_atom_sites_solution_primary iterative
_atom_sites_solution_secondary difmap
_audit_creation_method SHELXL-2018/3
_audit_update_record
;
2019-11-14 deposited with the CCDC.	2020-02-17 downloaded from the CCDC.
;
_cell_angle_alpha 90
_cell_angle_beta 93.300(2)
_cell_angle_gamma 90
_cell_formula_units_Z 4
_cell_length_a 13.2696(5)
_cell_length_b 15.8873(6)
_cell_length_c 18.2435(7)
_cell_measurement_reflns_used 9168
_cell_measurement_temperature 100(2)
_cell_measurement_theta_max 35.97
_cell_measurement_theta_min 3.07
_cell_volume 3839.7(3)
_computing_cell_refinement 'Bruker SAINT v8.38a'
_computing_data_collection 'Bruker APEX 2'
_computing_data_reduction 'Bruker SAINT v8.38a'
_computing_molecular_graphics 'Bruker SHELXTL'
_computing_publication_material 'Bruker SHELXTL'
_computing_structure_refinement 'SHELXL-2018/3 (Sheldrick, 2018)'
_computing_structure_solution 'SHELXT 2014/5 (Sheldrick, 2014)'
_diffrn_ambient_temperature 100(2)
_diffrn_detector_area_resol_mean 10.42
_diffrn_measured_fraction_theta_full 0.999
_diffrn_measured_fraction_theta_max 0.999
_diffrn_measurement_device_type 'Bruker D8 with PHOTON 100 detector'
_diffrn_measurement_method '\w/\q shutterless scans'
_diffrn_radiation_monochromator 'silicon 111'
_diffrn_radiation_type synchrotron
_diffrn_radiation_wavelength 0.7288
_diffrn_reflns_av_R_equivalents 0.0633
_diffrn_reflns_av_unetI/netI 0.0337
_diffrn_reflns_Laue_measured_fraction_full 0.999
_diffrn_reflns_Laue_measured_fraction_max 0.999
_diffrn_reflns_limit_h_max 21
_diffrn_reflns_limit_h_min -21
_diffrn_reflns_limit_k_max 25
_diffrn_reflns_limit_k_min -25
_diffrn_reflns_limit_l_max 29
_diffrn_reflns_limit_l_min -29
_diffrn_reflns_number 159626
_diffrn_reflns_point_group_measured_fraction_full 0.999
_diffrn_reflns_point_group_measured_fraction_max 0.999
_diffrn_reflns_theta_full 25.930
_diffrn_reflns_theta_max 36.004
_diffrn_reflns_theta_min 1.744
_diffrn_source 'Advanced Light Source station 11.3.1'
_exptl_absorpt_coefficient_mu 1.815
_exptl_absorpt_correction_T_max 0.854
_exptl_absorpt_correction_T_min 0.713
_exptl_absorpt_correction_type multi-scan
_exptl_absorpt_process_details 'SADABS v2016/2, Sheldrick, G.M., (2012)'
_exptl_crystal_colour colourless
_exptl_crystal_density_diffrn 1.610
_exptl_crystal_density_method 'not measured'
_exptl_crystal_description tablet
_exptl_crystal_F_000 1912
_exptl_crystal_recrystallization_method 'Re-crystallisation from solvent: water'
_exptl_crystal_size_max 0.200
_exptl_crystal_size_mid 0.190
_exptl_crystal_size_min 0.090
_refine_diff_density_max 0.889
_refine_diff_density_min -1.034
_refine_diff_density_rms 0.118
_refine_ls_extinction_coef 0.00220(13)
_refine_ls_extinction_expression Fc^*^=kFc[1+0.001xFc^2^\l^3^/sin(2\q)]^-1/4^
_refine_ls_extinction_method 'SHELXL-2018/3 (Sheldrick 2018)'
_refine_ls_goodness_of_fit_ref 1.029
_refine_ls_hydrogen_treatment mixed
_refine_ls_matrix_type full
_refine_ls_number_parameters 540
_refine_ls_number_reflns 16877
_refine_ls_number_restraints 96
_refine_ls_restrained_S_all 1.028
_refine_ls_R_factor_all 0.0314
_refine_ls_R_factor_gt 0.0267
_refine_ls_shift/su_max 0.002
_refine_ls_shift/su_mean 0.000
_refine_ls_structure_factor_coef Fsqd
_refine_ls_weighting_details 'w=1/[\s^2^(Fo^2^)+(0.0296P)^2^+2.9825P] where P=(Fo^2^+2Fc^2^)/3'
_refine_ls_weighting_scheme calc
_refine_ls_wR_factor_gt 0.0661
_refine_ls_wR_factor_ref 0.0694
_reflns_Friedel_coverage 0.000
_reflns_number_gt 15100
_reflns_number_total 16877
_reflns_threshold_expression 'I > 2\s(I)'
_cod_data_source_file c9sc06053g2.cif
_cod_data_source_block Eu1
_cod_depositor_comments
;Adding full bibliography for 1557338.cif.

 Adding full bibliography for 1557338.cif.
;
_cod_original_sg_symbol_H-M 'P 21/n'
_cod_database_code 1557338
_shelx_shelxl_version_number 2018/3
_shelx_space_group_comment
; 
The symmetry employed for this shelxl refinement is uniquely defined 
by the following loop, which should always be used as a source of 
symmetry information in preference to the above space-group names. 
They are only intended as comments. 
;
_shelx_estimated_absorpt_t_min 0.713
_shelx_estimated_absorpt_t_max 0.854

loop_
_space_group_symop_operation_xyz
'x, y, z'
'-x+1/2, y+1/2, -z+1/2'
'-x, -y, -z'
'x-1/2, -y-1/2, z-1/2'

loop_
_atom_site_label
_atom_site_type_symbol
_atom_site_fract_x
_atom_site_fract_y
_atom_site_fract_z
_atom_site_U_iso_or_equiv
_atom_site_adp_type
_atom_site_occupancy
_atom_site_site_symmetry_order
_atom_site_calc_flag
_atom_site_refinement_flags_posn
_atom_site_refinement_flags_adp
_atom_site_refinement_flags_occupancy
_atom_site_disorder_assembly
_atom_site_disorder_group
Eu1 Eu 0.18574(2) 0.44845(2) 0.31416(2) 0.00983(2) Uani 1 1 d . . . . .
N1 N 0.00531(9) 0.48358(8) 0.24942(6) 0.0143(2) Uani 1 1 d . . . . .
C1 C -0.07868(11) 0.46342(10) 0.29731(8) 0.0153(2) Uani 1 1 d . . . . .
H1A H -0.143479 0.464797 0.267596 0.018 Uiso 1 1 calc R U . . .
H1B H -0.081544 0.506854 0.336049 0.018 Uiso 1 1 calc R U . . .
C2 C -0.06553(11) 0.37772(10) 0.33285(8) 0.0159(2) Uani 1 1 d . . . . .
H2A H -0.120597 0.368143 0.366268 0.019 Uiso 1 1 calc R U . . .
H2B H -0.070294 0.333693 0.294399 0.019 Uiso 1 1 calc R U . . .
N2 N 0.03299(9) 0.37061(7) 0.37481(6) 0.01222(19) Uani 1 1 d . . . . .
C3 C 0.05786(11) 0.28061(9) 0.38858(8) 0.0148(2) Uani 1 1 d . . . . .
H3A H -0.004258 0.249890 0.399906 0.018 Uiso 1 1 calc R U . . .
H3B H 0.106211 0.276211 0.431809 0.018 Uiso 1 1 calc R U . . .
C4 C 0.10326(11) 0.24025(9) 0.32308(8) 0.0149(2) Uani 1 1 d . . . . .
H4A H 0.118683 0.180528 0.334431 0.018 Uiso 1 1 calc R U . . .
H4B H 0.053269 0.241708 0.280674 0.018 Uiso 1 1 calc R U . . .
N3 N 0.19696(9) 0.28339(8) 0.30289(6) 0.01282(19) Uani 1 1 d . . . . .
C5 C 0.22125(11) 0.25590(9) 0.22783(7) 0.0148(2) Uani 1 1 d . . . . .
H5A H 0.209572 0.194558 0.222948 0.018 Uiso 1 1 calc R U . . .
H5B H 0.293518 0.266781 0.220806 0.018 Uiso 1 1 calc R U . . .
C6 C 0.15768(12) 0.30148(9) 0.16907(8) 0.0162(2) Uani 1 1 d . . . . .
H6A H 0.178298 0.283774 0.120101 0.019 Uiso 1 1 calc R U . . .
H6B H 0.085888 0.286032 0.172839 0.019 Uiso 1 1 calc R U . . .
N4 N 0.16902(10) 0.39401(8) 0.17650(7) 0.0160(2) Uani 1 1 d . . . . .
C7 C 0.08335(14) 0.43673(10) 0.13538(8) 0.0215(3) Uani 1 1 d . . . . .
H7A H 0.068574 0.407336 0.088132 0.026 Uiso 1 1 calc R U . . .
H7B H 0.102755 0.495361 0.124406 0.026 Uiso 1 1 calc R U . . .
C8 C -0.01060(13) 0.43737(10) 0.17881(8) 0.0193(3) Uani 1 1 d . . . . .
H8A H -0.066499 0.464106 0.148989 0.023 Uiso 1 1 calc R U . . .
H8B H -0.030546 0.378670 0.188988 0.023 Uiso 1 1 calc R U . . .
C9 C 0.00071(12) 0.57538(10) 0.23436(8) 0.0169(2) Uani 1 1 d . . . . .
H9A H -0.069450 0.591248 0.218845 0.020 Uiso 1 1 calc R U . . .
H9B H 0.044119 0.588792 0.193577 0.020 Uiso 1 1 calc R U . . .
N5 N 0.11551(9) 0.59798(7) 0.33996(6) 0.01254(19) Uani 1 1 d . . . . .
C10 C 0.03491(11) 0.62569(9) 0.30089(8) 0.0148(2) Uani 1 1 d . . . . .
C11 C -0.01626(12) 0.70049(10) 0.31816(9) 0.0199(3) Uani 1 1 d . . . . .
H11 H -0.072736 0.718897 0.287994 0.024 Uiso 1 1 calc R U . . .
C12 C 0.01597(13) 0.74620(10) 0.37851(9) 0.0202(3) Uani 1 1 d . . . . .
H12 H -0.020263 0.794737 0.392238 0.024 Uiso 1 1 calc R U . . .
C13 C 0.10360(12) 0.72069(9) 0.42031(8) 0.0157(2) Uani 1 1 d . . . . .
C14 C 0.14350(13) 0.76577(9) 0.48236(8) 0.0188(3) Uani 1 1 d . . . . .
H14 H 0.110279 0.814785 0.498496 0.023 Uiso 1 1 calc R U . . .
C15 C 0.23030(13) 0.73821(9) 0.51893(8) 0.0188(3) Uani 1 1 d . . . . .
H15 H 0.255042 0.766865 0.561991 0.023 Uiso 1 1 calc R U . . .
C16 C 0.28385(12) 0.66783(9) 0.49379(8) 0.0165(2) Uani 1 1 d . . . . .
H16 H 0.345118 0.650871 0.519024 0.020 Uiso 1 1 calc R U . . .
C17 C 0.24734(11) 0.62382(8) 0.43279(7) 0.0130(2) Uani 1 1 d . . . . .
C18 C 0.15325(10) 0.64684(8) 0.39719(7) 0.0125(2) Uani 1 1 d . . . . .
O1 O 0.29577(8) 0.55927(6) 0.39975(6) 0.01358(18) Uani 1 1 d . . . . .
C19 C 0.39585(11) 0.53670(9) 0.43064(8) 0.0148(2) Uani 1 1 d . . . . .
H19A H 0.411904 0.478293 0.416419 0.018 Uiso 1 1 calc R U . . .
H19B H 0.396731 0.539294 0.484887 0.018 Uiso 1 1 calc R U . . .
C20 C 0.47436(10) 0.59580(9) 0.40345(8) 0.0135(2) Uani 1 1 d . . . . .
C21 C 0.49094(11) 0.59670(10) 0.32845(8) 0.0167(2) Uani 1 1 d . . . . .
H21 H 0.451066 0.562334 0.295511 0.020 Uiso 1 1 calc R U . . .
C22 C 0.56599(11) 0.64803(10) 0.30201(8) 0.0179(3) Uani 1 1 d . . . . .
H22 H 0.577124 0.647432 0.251034 0.021 Uiso 1 1 calc R U . . .
C23 C 0.62546(11) 0.70051(10) 0.34874(9) 0.0175(3) Uani 1 1 d . . . . .
C24 C 0.60755(12) 0.69883(10) 0.42365(9) 0.0178(3) Uani 1 1 d . . . . .
H24 H 0.646695 0.733677 0.456645 0.021 Uiso 1 1 calc R U . . .
C25 C 0.53326(11) 0.64693(9) 0.45086(8) 0.0164(2) Uani 1 1 d . . . . .
H25 H 0.522874 0.646530 0.501946 0.020 Uiso 1 1 calc R U . . .
B1 B 0.70877(14) 0.75894(12) 0.31732(11) 0.0220(3) Uani 1 1 d . . . . .
O2 O 0.73645(9) 0.74287(9) 0.24772(7) 0.0262(3) Uani 1 1 d D . . . .
H2 H 0.7769(17) 0.7764(14) 0.2307(14) 0.039 Uiso 1 1 d D U . . .
O3 O 0.75143(12) 0.82432(9) 0.35454(10) 0.0361(3) Uani 1 1 d D . . . .
H3 H 0.730(2) 0.8423(19) 0.3930(11) 0.054 Uiso 1 1 d D U . . .
C26 C 0.02875(10) 0.41369(9) 0.44602(7) 0.0135(2) Uani 1 1 d . . . . .
H26A H -0.014445 0.381161 0.478252 0.016 Uiso 1 1 calc R U . . .
H26B H -0.001677 0.470149 0.438459 0.016 Uiso 1 1 calc R U . . .
C27 C 0.13425(11) 0.42260(9) 0.48296(7) 0.0129(2) Uani 1 1 d . . . . .
O4 O 0.20747(8) 0.41701(7) 0.44080(6) 0.01418(18) Uani 1 1 d . . . . .
O5 O 0.14136(9) 0.43650(8) 0.55005(6) 0.0190(2) Uani 1 1 d . . . . .
C28 C 0.28353(11) 0.26048(9) 0.35337(8) 0.0143(2) Uani 1 1 d . . . . .
H28A H 0.304470 0.201931 0.343595 0.017 Uiso 1 1 calc R U . . .
H28B H 0.263420 0.263602 0.404726 0.017 Uiso 1 1 calc R U . . .
C29 C 0.37168(11) 0.32003(9) 0.34311(7) 0.0132(2) Uani 1 1 d . . . . .
O6 O 0.35056(8) 0.39161(6) 0.31476(6) 0.01443(18) Uani 1 1 d . . . . .
O7 O 0.45825(8) 0.29622(7) 0.36377(6) 0.0191(2) Uani 1 1 d . . . . .
C30 C 0.26423(14) 0.42094(10) 0.14483(9) 0.0212(3) Uani 1 1 d D U . . .
H30A H 0.251399 0.429859 0.091397 0.025 Uiso 0.552(4) 1 calc R U P A 1
H30B H 0.314518 0.375159 0.151576 0.025 Uiso 0.552(4) 1 calc R U P A 1
H30C H 0.260990 0.410792 0.091202 0.025 Uiso 0.448(4) 1 calc R U P A 2
H30D H 0.322168 0.389228 0.167546 0.025 Uiso 0.448(4) 1 calc R U P A 2
C31 C 0.3098(3) 0.50345(19) 0.17989(18) 0.0152(5) Uani 0.552(4) 1 d D U P A 1
O8 O 0.25618(10) 0.53696(7) 0.22764(6) 0.0190(2) Uani 1 1 d D U . . .
O9 O 0.38913(18) 0.53287(14) 0.15607(13) 0.0231(6) Uani 0.552(4) 1 d D U P A 1
C31X C 0.2757(3) 0.5138(2) 0.1609(2) 0.0162(7) Uani 0.448(4) 1 d D U P A 2
O9X O 0.3179(2) 0.55857(17) 0.11610(17) 0.0263(8) Uani 0.448(4) 1 d D U P A 2
O10 O 0.69449(13) 0.89458(9) 0.48375(10) 0.0362(3) Uani 1 1 d D . . . .
H10B H 0.7522(12) 0.893(2) 0.5038(15) 0.054 Uiso 1 1 d D U . . .
H10A H 0.6535(16) 0.916(2) 0.5092(14) 0.054 Uiso 1 1 d D U . . .
O11 O 0.47516(13) 0.14363(9) 0.44118(8) 0.0336(3) Uani 1 1 d D . . . .
H11A H 0.4290(17) 0.1389(17) 0.4690(14) 0.050 Uiso 1 1 d D U . . .
H11B H 0.476(2) 0.1901(12) 0.4212(14) 0.050 Uiso 1 1 d D U . . .
O12 O 0.63237(11) 0.35490(11) 0.30445(11) 0.0447(5) Uani 1 1 d D . . . .
H12A H 0.656(2) 0.3936(16) 0.3320(16) 0.067 Uiso 1 1 d D U . . .
H12B H 0.5807(17) 0.3385(19) 0.3254(16) 0.067 Uiso 1 1 d D U . . .
O13 O 0.30617(9) 0.51184(8) 0.61379(7) 0.0228(2) Uani 1 1 d D . . . .
H13B H 0.3406(16) 0.4709(12) 0.6313(13) 0.034 Uiso 1 1 d D U . . .
H13A H 0.2555(13) 0.4885(14) 0.5916(13) 0.034 Uiso 1 1 d D U . . .
O14 O 0.65733(13) 1.06341(9) 0.45719(8) 0.0311(3) Uani 1 1 d D . . . .
H14A H 0.688(2) 1.0779(16) 0.4214(12) 0.047 Uiso 1 1 d D U . . .
H14B H 0.661(2) 1.0117(9) 0.4616(15) 0.047 Uiso 1 1 d D U . . .
O15 O 0.76350(19) 1.09554(16) 0.33834(14) 0.0703(7) Uani 1 1 d D . . . .
H15B H 0.815(2) 1.115(3) 0.366(2) 0.105 Uiso 1 1 d D U . . .
H15A H 0.798(3) 1.055(2) 0.318(2) 0.105 Uiso 1 1 d D U . . .

loop_
_atom_site_aniso_label
_atom_site_aniso_U_11
_atom_site_aniso_U_22
_atom_site_aniso_U_33
_atom_site_aniso_U_23
_atom_site_aniso_U_13
_atom_site_aniso_U_12
Eu1 0.01065(3) 0.00782(3) 0.01121(3) -0.00033(2) 0.00228(2) 0.00037(2)
N1 0.0162(5) 0.0154(5) 0.0114(5) 0.0000(4) 0.0006(4) 0.0022(4)
C1 0.0121(6) 0.0190(6) 0.0148(6) -0.0008(5) 0.0002(4) 0.0007(5)
C2 0.0124(6) 0.0187(6) 0.0164(6) -0.0006(5) -0.0004(4) -0.0029(5)
N2 0.0129(5) 0.0117(5) 0.0121(4) -0.0015(4) 0.0004(4) -0.0011(4)
C3 0.0171(6) 0.0119(5) 0.0156(5) 0.0008(4) 0.0036(5) -0.0024(4)
C4 0.0161(6) 0.0117(5) 0.0174(6) -0.0022(4) 0.0043(5) -0.0034(4)
N3 0.0137(5) 0.0113(5) 0.0136(5) -0.0012(4) 0.0021(4) -0.0011(4)
C5 0.0197(6) 0.0107(5) 0.0142(5) -0.0030(4) 0.0044(5) -0.0004(5)
C6 0.0224(7) 0.0126(6) 0.0137(5) -0.0025(4) 0.0033(5) -0.0004(5)
N4 0.0224(6) 0.0120(5) 0.0141(5) -0.0008(4) 0.0054(4) 0.0004(4)
C7 0.0329(9) 0.0201(7) 0.0117(6) 0.0008(5) 0.0033(5) 0.0077(6)
C8 0.0242(7) 0.0215(7) 0.0116(5) -0.0023(5) -0.0038(5) 0.0047(5)
C9 0.0189(6) 0.0162(6) 0.0154(6) 0.0025(5) -0.0006(5) 0.0047(5)
N5 0.0139(5) 0.0104(5) 0.0136(5) 0.0010(4) 0.0035(4) 0.0010(4)
C10 0.0153(6) 0.0131(6) 0.0163(6) 0.0023(4) 0.0034(5) 0.0027(4)
C11 0.0186(7) 0.0179(6) 0.0231(7) 0.0012(5) 0.0017(5) 0.0079(5)
C12 0.0227(7) 0.0142(6) 0.0244(7) 0.0002(5) 0.0072(6) 0.0064(5)
C13 0.0197(6) 0.0102(5) 0.0179(6) 0.0001(4) 0.0075(5) 0.0017(5)
C14 0.0276(7) 0.0109(6) 0.0191(6) -0.0019(5) 0.0102(5) -0.0002(5)
C15 0.0266(7) 0.0138(6) 0.0167(6) -0.0031(5) 0.0069(5) -0.0037(5)
C16 0.0210(7) 0.0134(6) 0.0151(5) -0.0007(4) 0.0026(5) -0.0033(5)
C17 0.0158(6) 0.0093(5) 0.0144(5) 0.0009(4) 0.0041(4) -0.0012(4)
C18 0.0151(6) 0.0088(5) 0.0139(5) 0.0010(4) 0.0047(4) 0.0004(4)
O1 0.0126(4) 0.0102(4) 0.0179(5) -0.0022(3) 0.0007(3) 0.0008(3)
C19 0.0140(6) 0.0121(5) 0.0180(6) 0.0013(4) -0.0012(5) 0.0003(4)
C20 0.0117(5) 0.0125(5) 0.0161(5) 0.0001(4) -0.0001(4) 0.0010(4)
C21 0.0140(6) 0.0196(6) 0.0160(6) -0.0010(5) -0.0012(5) 0.0027(5)
C22 0.0142(6) 0.0229(7) 0.0166(6) 0.0042(5) 0.0020(5) 0.0048(5)
C23 0.0127(6) 0.0178(6) 0.0221(6) 0.0050(5) 0.0020(5) 0.0023(5)
C24 0.0162(6) 0.0163(6) 0.0208(6) -0.0003(5) 0.0001(5) -0.0018(5)
C25 0.0176(6) 0.0159(6) 0.0156(6) -0.0003(5) 0.0010(5) -0.0013(5)
B1 0.0132(7) 0.0209(8) 0.0324(9) 0.0078(7) 0.0058(6) 0.0051(6)
O2 0.0175(5) 0.0337(7) 0.0278(6) 0.0144(5) 0.0057(4) 0.0015(5)
O3 0.0291(7) 0.0239(7) 0.0569(10) -0.0027(6) 0.0176(7) -0.0063(5)
C26 0.0136(6) 0.0157(6) 0.0113(5) -0.0011(4) 0.0021(4) -0.0002(4)
C27 0.0153(6) 0.0108(5) 0.0126(5) -0.0003(4) 0.0003(4) 0.0000(4)
O4 0.0133(4) 0.0153(4) 0.0140(4) 0.0006(3) 0.0015(3) -0.0014(3)
O5 0.0202(5) 0.0255(6) 0.0113(4) -0.0031(4) -0.0001(4) 0.0021(4)
C28 0.0165(6) 0.0099(5) 0.0167(6) 0.0007(4) 0.0018(5) 0.0005(4)
C29 0.0153(6) 0.0111(5) 0.0135(5) -0.0020(4) 0.0024(4) 0.0011(4)
O6 0.0144(4) 0.0105(4) 0.0187(4) -0.0004(3) 0.0033(4) 0.0006(3)
O7 0.0154(5) 0.0190(5) 0.0228(5) 0.0031(4) -0.0004(4) 0.0026(4)
C30 0.0317(8) 0.0133(6) 0.0201(6) -0.0024(5) 0.0140(6) -0.0028(6)
C31 0.0196(15) 0.0103(11) 0.0162(13) 0.0013(9) 0.0062(11) -0.0001(10)
O8 0.0276(6) 0.0110(4) 0.0193(5) -0.0008(4) 0.0101(4) -0.0021(4)
O9 0.0233(11) 0.0172(10) 0.0302(12) -0.0028(8) 0.0139(9) -0.0059(8)
C31X 0.0171(17) 0.0136(15) 0.0179(16) 0.0014(12) 0.0019(13) 0.0031(13)
O9X 0.0341(17) 0.0201(13) 0.0266(14) -0.0057(10) 0.0182(12) -0.0101(11)
O10 0.0382(8) 0.0224(7) 0.0483(9) 0.0030(6) 0.0052(7) -0.0032(6)
O11 0.0480(9) 0.0248(7) 0.0292(7) 0.0085(5) 0.0122(6) 0.0087(6)
O12 0.0241(7) 0.0433(9) 0.0688(11) -0.0365(8) 0.0210(7) -0.0135(6)
O13 0.0204(5) 0.0179(5) 0.0293(6) -0.0022(4) -0.0063(4) 0.0031(4)
O14 0.0399(8) 0.0303(7) 0.0233(6) 0.0021(5) 0.0034(6) -0.0034(6)
O15 0.0814(16) 0.0643(15) 0.0705(15) 0.0208(12) 0.0512(13) 0.0158(12)

loop_
_atom_type_symbol
_atom_type_description
_atom_type_scat_dispersion_real
_atom_type_scat_dispersion_imag
_atom_type_scat_source
C C 0.0034 0.0017 'International Tables Vol C Tables 4.2.6.8 and 6.1.1.4'
H H 0.0000 0.0000 'International Tables Vol C Tables 4.2.6.8 and 6.1.1.4'
B B 0.0017 0.0007 'International Tables Vol C Tables 4.2.6.8 and 6.1.1.4'
N N 0.0065 0.0035 'International Tables Vol C Tables 4.2.6.8 and 6.1.1.4'
O O 0.0115 0.0064 'International Tables Vol C Tables 4.2.6.8 and 6.1.1.4'
Eu Eu -0.0914 3.8479 'International Tables Vol C Tables 4.2.6.8 and 6.1.1.4'

loop_
_geom_angle_atom_site_label_1
_geom_angle_atom_site_label_2
_geom_angle_atom_site_label_3
_geom_angle
_geom_angle_site_symmetry_1
_geom_angle_site_symmetry_3
_geom_angle_publ_flag
O8 Eu1 O4 138.79(4) . . ?
O8 Eu1 O6 80.09(4) . . ?
O4 Eu1 O6 81.62(4) . . ?
O8 Eu1 N5 74.67(4) . . ?
O4 Eu1 N5 92.34(4) . . ?
O6 Eu1 N5 133.45(4) . . ?
O8 Eu1 N3 121.13(4) . . ?
O4 Eu1 N3 82.06(4) . . ?
O6 Eu1 N3 64.16(4) . . ?
N5 Eu1 N3 160.75(4) . . ?
O8 Eu1 N4 64.77(4) . . ?
O4 Eu1 N4 148.71(4) . . ?
O6 Eu1 N4 84.65(4) . . ?
N5 Eu1 N4 117.20(4) . . ?
N3 Eu1 N4 66.66(4) . . ?
O8 Eu1 N1 87.65(4) . . ?
O4 Eu1 N1 122.19(4) . . ?
O6 Eu1 N1 152.63(4) . . ?
N5 Eu1 N1 64.39(4) . . ?
N3 Eu1 N1 103.12(4) . . ?
N4 Eu1 N1 67.98(4) . . ?
O8 Eu1 N2 153.85(4) . . ?
O4 Eu1 N2 63.25(4) . . ?
O6 Eu1 N2 123.04(4) . . ?
N5 Eu1 N2 93.41(4) . . ?
N3 Eu1 N2 67.59(4) . . ?
N4 Eu1 N2 102.54(4) . . ?
N1 Eu1 N2 66.21(4) . . ?
O8 Eu1 O1 77.12(4) . . ?
O4 Eu1 O1 62.94(3) . . ?
O6 Eu1 O1 77.23(3) . . ?
N5 Eu1 O1 59.47(3) . . ?
N3 Eu1 O1 131.12(3) . . ?
N4 Eu1 O1 140.06(4) . . ?
N1 Eu1 O1 123.85(3) . . ?
N2 Eu1 O1 117.21(3) . . ?
C9 N1 C8 108.81(11) . . ?
C9 N1 C1 107.19(11) . . ?
C8 N1 C1 109.16(12) . . ?
C9 N1 Eu1 108.29(9) . . ?
C8 N1 Eu1 111.06(9) . . ?
C1 N1 Eu1 112.21(8) . . ?
N1 C1 C2 111.89(12) . . ?
N1 C1 H1A 109.2 . . ?
C2 C1 H1A 109.2 . . ?
N1 C1 H1B 109.2 . . ?
C2 C1 H1B 109.2 . . ?
H1A C1 H1B 107.9 . . ?
N2 C2 C1 111.50(12) . . ?
N2 C2 H2A 109.3 . . ?
C1 C2 H2A 109.3 . . ?
N2 C2 H2B 109.3 . . ?
C1 C2 H2B 109.3 . . ?
H2A C2 H2B 108.0 . . ?
C26 N2 C2 110.07(11) . . ?
C26 N2 C3 108.52(11) . . ?
C2 N2 C3 109.99(11) . . ?
C26 N2 Eu1 102.64(8) . . ?
C2 N2 Eu1 114.80(8) . . ?
C3 N2 Eu1 110.46(8) . . ?
N2 C3 C4 111.68(11) . . ?
N2 C3 H3A 109.3 . . ?
C4 C3 H3A 109.3 . . ?
N2 C3 H3B 109.3 . . ?
C4 C3 H3B 109.3 . . ?
H3A C3 H3B 107.9 . . ?
N3 C4 C3 112.20(11) . . ?
N3 C4 H4A 109.2 . . ?
C3 C4 H4A 109.2 . . ?
N3 C4 H4B 109.2 . . ?
C3 C4 H4B 109.2 . . ?
H4A C4 H4B 107.9 . . ?
C28 N3 C4 111.36(11) . . ?
C28 N3 C5 107.42(11) . . ?
C4 N3 C5 108.74(11) . . ?
C28 N3 Eu1 104.01(8) . . ?
C4 N3 Eu1 112.84(8) . . ?
C5 N3 Eu1 112.30(8) . . ?
N3 C5 C6 111.73(11) . . ?
N3 C5 H5A 109.3 . . ?
C6 C5 H5A 109.3 . . ?
N3 C5 H5B 109.3 . . ?
C6 C5 H5B 109.3 . . ?
H5A C5 H5B 107.9 . . ?
N4 C6 C5 111.15(12) . . ?
N4 C6 H6A 109.4 . . ?
C5 C6 H6A 109.4 . . ?
N4 C6 H6B 109.4 . . ?
C5 C6 H6B 109.4 . . ?
H6A C6 H6B 108.0 . . ?
C30 N4 C6 109.55(12) . . ?
C30 N4 C7 108.37(12) . . ?
C6 N4 C7 109.59(12) . . ?
C30 N4 Eu1 104.37(9) . . ?
C6 N4 Eu1 114.34(8) . . ?
C7 N4 Eu1 110.37(9) . . ?
N4 C7 C8 111.53(12) . . ?
N4 C7 H7A 109.3 . . ?
C8 C7 H7A 109.3 . . ?
N4 C7 H7B 109.3 . . ?
C8 C7 H7B 109.3 . . ?
H7A C7 H7B 108.0 . . ?
N1 C8 C7 112.10(14) . . ?
N1 C8 H8A 109.2 . . ?
C7 C8 H8A 109.2 . . ?
N1 C8 H8B 109.2 . . ?
C7 C8 H8B 109.2 . . ?
H8A C8 H8B 107.9 . . ?
N1 C9 C10 111.47(11) . . ?
N1 C9 H9A 109.3 . . ?
C10 C9 H9A 109.3 . . ?
N1 C9 H9B 109.3 . . ?
C10 C9 H9B 109.3 . . ?
H9A C9 H9B 108.0 . . ?
C10 N5 C18 117.96(12) . . ?
C10 N5 Eu1 119.45(9) . . ?
C18 N5 Eu1 122.33(9) . . ?
N5 C10 C11 122.85(14) . . ?
N5 C10 C9 117.05(12) . . ?
C11 C10 C9 120.07(13) . . ?
C12 C11 C10 119.62(14) . . ?
C12 C11 H11 120.2 . . ?
C10 C11 H11 120.2 . . ?
C11 C12 C13 119.47(14) . . ?
C11 C12 H12 120.3 . . ?
C13 C12 H12 120.3 . . ?
C12 C13 C14 123.00(13) . . ?
C12 C13 C18 117.25(13) . . ?
C14 C13 C18 119.75(14) . . ?
C15 C14 C13 119.54(14) . . ?
C15 C14 H14 120.2 . . ?
C13 C14 H14 120.2 . . ?
C14 C15 C16 121.24(14) . . ?
C14 C15 H15 119.4 . . ?
C16 C15 H15 119.4 . . ?
C17 C16 C15 120.18(15) . . ?
C17 C16 H16 119.9 . . ?
C15 C16 H16 119.9 . . ?
O1 C17 C16 125.71(13) . . ?
O1 C17 C18 114.45(12) . . ?
C16 C17 C18 119.80(13) . . ?
N5 C18 C13 122.52(13) . . ?
N5 C18 C17 118.32(12) . . ?
C13 C18 C17 119.12(13) . . ?
C17 O1 C19 117.05(11) . . ?
C17 O1 Eu1 119.17(8) . . ?
C19 O1 Eu1 120.63(8) . . ?
O1 C19 C20 110.56(11) . . ?
O1 C19 H19A 109.5 . . ?
C20 C19 H19A 109.5 . . ?
O1 C19 H19B 109.5 . . ?
C20 C19 H19B 109.5 . . ?
H19A C19 H19B 108.1 . . ?
C25 C20 C21 119.17(13) . . ?
C25 C20 C19 122.17(13) . . ?
C21 C20 C19 118.61(13) . . ?
C22 C21 C20 120.01(14) . . ?
C22 C21 H21 120.0 . . ?
C20 C21 H21 120.0 . . ?
C21 C22 C23 121.69(14) . . ?
C21 C22 H22 119.2 . . ?
C23 C22 H22 119.2 . . ?
C24 C23 C22 117.42(14) . . ?
C24 C23 B1 121.86(15) . . ?
C22 C23 B1 120.72(14) . . ?
C25 C24 C23 121.35(14) . . ?
C25 C24 H24 119.3 . . ?
C23 C24 H24 119.3 . . ?
C20 C25 C24 120.35(13) . . ?
C20 C25 H25 119.8 . . ?
C24 C25 H25 119.8 . . ?
O3 B1 O2 118.99(16) . . ?
O3 B1 C23 123.62(16) . . ?
O2 B1 C23 117.36(17) . . ?
B1 O2 H2 116.2(19) . . ?
B1 O3 H3 123(2) . . ?
N2 C26 C27 110.63(11) . . ?
N2 C26 H26A 109.5 . . ?
C27 C26 H26A 109.5 . . ?
N2 C26 H26B 109.5 . . ?
C27 C26 H26B 109.5 . . ?
H26A C26 H26B 108.1 . . ?
O5 C27 O4 126.08(14) . . ?
O5 C27 C26 117.88(13) . . ?
O4 C27 C26 116.01(12) . . ?
O5 C27 Eu1 155.77(11) . . ?
C26 C27 Eu1 80.16(7) . . ?
C27 O4 Eu1 121.31(9) . . ?
N3 C28 C29 110.22(11) . . ?
N3 C28 H28A 109.6 . . ?
C29 C28 H28A 109.6 . . ?
N3 C28 H28B 109.6 . . ?
C29 C28 H28B 109.6 . . ?
H28A C28 H28B 108.1 . . ?
O7 C29 O6 124.81(13) . . ?
O7 C29 C28 118.34(13) . . ?
O6 C29 C28 116.84(12) . . ?
O7 C29 Eu1 157.69(10) . . ?
C28 C29 Eu1 80.05(8) . . ?
C29 O6 Eu1 121.63(9) . . ?
N4 C30 C31X 106.58(18) . . ?
N4 C30 C31 113.59(15) . . ?
N4 C30 H30A 108.8 . . ?
C31 C30 H30A 108.8 . . ?
N4 C30 H30B 108.8 . . ?
C31 C30 H30B 108.8 . . ?
H30A C30 H30B 107.7 . . ?
N4 C30 H30C 110.4 . . ?
C31X C30 H30C 110.4 . . ?
N4 C30 H30D 110.4 . . ?
C31X C30 H30D 110.4 . . ?
H30C C30 H30D 108.6 . . ?
O9 C31 O8 126.5(3) . . ?
O9 C31 C30 118.9(2) . . ?
O8 C31 C30 114.4(2) . . ?
O9 C31 Eu1 149.3(3) . . ?
C30 C31 Eu1 83.04(12) . . ?
C31 O8 Eu1 118.00(15) . . ?
C31X O8 Eu1 124.34(18) . . ?
O9X C31X O8 124.9(3) . . ?
O9X C31X C30 118.5(3) . . ?
O8 C31X C30 115.5(3) . . ?
H10B O10 H10A 113(2) . . ?
H11A O11 H11B 112(2) . . ?
H12A O12 H12B 104(2) . . ?
H13B O13 H13A 103.8(19) . . ?
H14A O14 H14B 109(2) . . ?
H15B O15 H15A 95(2) . . ?

loop_
_geom_bond_atom_site_label_1
_geom_bond_atom_site_label_2
_geom_bond_distance
_geom_bond_site_symmetry_2
_geom_bond_publ_flag
Eu1 O8 2.3478(11) . ?
Eu1 O4 2.3650(10) . ?
Eu1 O6 2.3657(10) . ?
Eu1 N5 2.6046(12) . ?
Eu1 N3 2.6354(12) . ?
Eu1 N4 2.6534(12) . ?
Eu1 N1 2.6671(12) . ?
Eu1 N2 2.6684(12) . ?
Eu1 O1 2.7216(10) . ?
N1 C9 1.4846(19) . ?
N1 C8 1.4872(19) . ?
N1 C1 1.4901(19) . ?
C1 C2 1.514(2) . ?
C1 H1A 0.9900 . ?
C1 H1B 0.9900 . ?
C2 N2 1.4807(19) . ?
C2 H2A 0.9900 . ?
C2 H2B 0.9900 . ?
N2 C26 1.4725(18) . ?
N2 C3 1.4855(18) . ?
C3 C4 1.512(2) . ?
C3 H3A 0.9900 . ?
C3 H3B 0.9900 . ?
C4 N3 1.4846(18) . ?
C4 H4A 0.9900 . ?
C4 H4B 0.9900 . ?
N3 C28 1.4760(19) . ?
N3 C5 1.4902(18) . ?
C5 C6 1.510(2) . ?
C5 H5A 0.9900 . ?
C5 H5B 0.9900 . ?
C6 N4 1.4832(19) . ?
C6 H6A 0.9900 . ?
C6 H6B 0.9900 . ?
N4 C30 1.482(2) . ?
N4 C7 1.489(2) . ?
C7 C8 1.515(2) . ?
C7 H7A 0.9900 . ?
C7 H7B 0.9900 . ?
C8 H8A 0.9900 . ?
C8 H8B 0.9900 . ?
C9 C10 1.502(2) . ?
C9 H9A 0.9900 . ?
C9 H9B 0.9900 . ?
N5 C10 1.3258(18) . ?
N5 C18 1.3723(18) . ?
C10 C11 1.413(2) . ?
C11 C12 1.367(2) . ?
C11 H11 0.9500 . ?
C12 C13 1.413(2) . ?
C12 H12 0.9500 . ?
C13 C14 1.416(2) . ?
C13 C18 1.4213(19) . ?
C14 C15 1.369(2) . ?
C14 H14 0.9500 . ?
C15 C16 1.415(2) . ?
C15 H15 0.9500 . ?
C16 C17 1.378(2) . ?
C16 H16 0.9500 . ?
C17 O1 1.3685(17) . ?
C17 C18 1.422(2) . ?
O1 C19 1.4572(18) . ?
C19 C20 1.508(2) . ?
C19 H19A 0.9900 . ?
C19 H19B 0.9900 . ?
C20 C25 1.393(2) . ?
C20 C21 1.398(2) . ?
C21 C22 1.395(2) . ?
C21 H21 0.9500 . ?
C22 C23 1.403(2) . ?
C22 H22 0.9500 . ?
C23 C24 1.401(2) . ?
C23 B1 1.576(2) . ?
C24 C25 1.398(2) . ?
C24 H24 0.9500 . ?
C25 H25 0.9500 . ?
B1 O3 1.348(3) . ?
B1 O2 1.366(2) . ?
O2 H2 0.829(13) . ?
O3 H3 0.822(14) . ?
C26 C27 1.525(2) . ?
C26 H26A 0.9900 . ?
C26 H26B 0.9900 . ?
C27 O5 1.2419(17) . ?
C27 O4 1.2766(17) . ?
C28 C29 1.524(2) . ?
C28 H28A 0.9900 . ?
C28 H28B 0.9900 . ?
C29 O7 1.2469(18) . ?
C29 O6 1.2738(17) . ?
C30 C31X 1.511(4) . ?
C30 C31 1.565(3) . ?
C30 H30A 0.9900 . ?
C30 H30B 0.9900 . ?
C30 H30C 0.9900 . ?
C30 H30D 0.9900 . ?
C31 O9 1.253(4) . ?
C31 O8 1.272(3) . ?
O8 C31X 1.312(4) . ?
C31X O9X 1.240(4) . ?
O10 H10B 0.829(13) . ?
O10 H10A 0.808(13) . ?
O11 H11A 0.821(13) . ?
O11 H11B 0.823(13) . ?
O12 H12A 0.845(14) . ?
O12 H12B 0.845(14) . ?
O13 H13B 0.847(13) . ?
O13 H13A 0.851(13) . ?
O14 H14A 0.819(13) . ?
O14 H14B 0.826(13) . ?
O15 H15B 0.877(14) . ?
O15 H15A 0.881(14) . ?

loop_
_geom_hbond_atom_site_label_D
_geom_hbond_atom_site_label_H
_geom_hbond_atom_site_label_A
_geom_hbond_distance_DH
_geom_hbond_distance_HA
_geom_hbond_distance_DA
_geom_hbond_angle_DHA
_geom_hbond_site_symmetry_A
_geom_hbond_publ_flag
C1 H1B O5 0.99 2.44 3.3527(18) 153.3 3_566 yes
C4 H4A O9 0.99 2.35 3.317(3) 163.9 2_545 yes
C4 H4A O9X 0.99 2.28 3.244(3) 164.8 2_545 yes
C9 H9B O11 0.99 2.61 3.413(2) 138.7 2 yes
C11 H11 O2 0.95 2.62 3.519(2) 157.4 1_455 yes
C19 H19A O6 0.99 2.41 3.1619(18) 131.9 . yes
O2 H2 O12 0.829(13) 1.872(14) 2.7009(19) 178(3) 2_655 yes
O3 H3 O10 0.822(14) 1.936(15) 2.753(2) 173(3) . yes
C26 H26B O5 0.99 2.39 3.2838(19) 149.4 3_566 yes
C28 H28B O4 0.99 2.64 3.1515(18) 112.1 . yes
O10 H10B O9X 0.829(13) 2.31(2) 2.934(4) 132(2) 4_676 yes
O10 H10A O11 0.808(13) 2.19(3) 2.769(2) 129(3) 3_666 yes
O11 H11A O10 0.821(13) 1.968(15) 2.769(2) 165(3) 3_666 yes
O11 H11B O7 0.823(13) 1.992(14) 2.8081(18) 171(3) . yes
O12 H12A O13 0.845(14) 1.851(15) 2.6891(19) 172(3) 3_666 yes
O12 H12B O7 0.845(14) 1.927(14) 2.7689(19) 174(3) . yes
O13 H13A O5 0.851(13) 1.848(13) 2.6973(17) 176(3) . yes
O14 H14A O15 0.819(13) 1.888(14) 2.701(2) 172(3) . yes
O14 H14B O10 0.826(13) 1.952(15) 2.765(2) 168(3) . yes

loop_
_geom_torsion_atom_site_label_1
_geom_torsion_atom_site_label_2
_geom_torsion_atom_site_label_3
_geom_torsion_atom_site_label_4
_geom_torsion
_geom_torsion_site_symmetry_1
_geom_torsion_site_symmetry_2
_geom_torsion_site_symmetry_3
_geom_torsion_site_symmetry_4
_geom_torsion_publ_flag
C9 N1 C1 C2 -164.72(12) . . . . ?
C8 N1 C1 C2 77.59(14) . . . . ?
Eu1 N1 C1 C2 -45.96(13) . . . . ?
N1 C1 C2 N2 55.82(15) . . . . ?
C1 C2 N2 C26 78.42(14) . . . . ?
C1 C2 N2 C3 -162.06(11) . . . . ?
C1 C2 N2 Eu1 -36.77(14) . . . . ?
C26 N2 C3 C4 -157.60(12) . . . . ?
C2 N2 C3 C4 81.94(14) . . . . ?
Eu1 N2 C3 C4 -45.80(13) . . . . ?
N2 C3 C4 N3 58.87(16) . . . . ?
C3 C4 N3 C28 76.93(15) . . . . ?
C3 C4 N3 C5 -164.90(12) . . . . ?
C3 C4 N3 Eu1 -39.61(14) . . . . ?
C28 N3 C5 C6 -160.04(12) . . . . ?
C4 N3 C5 C6 79.32(14) . . . . ?
Eu1 N3 C5 C6 -46.28(13) . . . . ?
N3 C5 C6 N4 56.20(16) . . . . ?
C5 C6 N4 C30 79.55(15) . . . . ?
C5 C6 N4 C7 -161.68(12) . . . . ?
C5 C6 N4 Eu1 -37.17(14) . . . . ?
C30 N4 C7 C8 -160.39(13) . . . . ?
C6 N4 C7 C8 80.10(15) . . . . ?
Eu1 N4 C7 C8 -46.68(15) . . . . ?
C9 N1 C8 C7 77.82(15) . . . . ?
C1 N1 C8 C7 -165.52(12) . . . . ?
Eu1 N1 C8 C7 -41.28(14) . . . . ?
N4 C7 C8 N1 61.17(17) . . . . ?
C8 N1 C9 C10 -169.51(12) . . . . ?
C1 N1 C9 C10 72.57(15) . . . . ?
Eu1 N1 C9 C10 -48.69(13) . . . . ?
C18 N5 C10 C11 -3.5(2) . . . . ?
Eu1 N5 C10 C11 170.76(11) . . . . ?
C18 N5 C10 C9 174.44(12) . . . . ?
Eu1 N5 C10 C9 -11.31(16) . . . . ?
N1 C9 C10 N5 42.06(18) . . . . ?
N1 C9 C10 C11 -139.96(14) . . . . ?
N5 C10 C11 C12 -1.6(2) . . . . ?
C9 C10 C11 C12 -179.47(15) . . . . ?
C10 C11 C12 C13 3.7(2) . . . . ?
C11 C12 C13 C14 178.26(15) . . . . ?
C11 C12 C13 C18 -0.8(2) . . . . ?
C12 C13 C14 C15 -178.31(14) . . . . ?
C18 C13 C14 C15 0.8(2) . . . . ?
C13 C14 C15 C16 3.2(2) . . . . ?
C14 C15 C16 C17 -2.1(2) . . . . ?
C15 C16 C17 O1 174.48(13) . . . . ?
C15 C16 C17 C18 -3.0(2) . . . . ?
C10 N5 C18 C13 6.53(19) . . . . ?
Eu1 N5 C18 C13 -167.54(10) . . . . ?
C10 N5 C18 C17 -171.30(12) . . . . ?
Eu1 N5 C18 C17 14.62(16) . . . . ?
C12 C13 C18 N5 -4.4(2) . . . . ?
C14 C13 C18 N5 176.46(13) . . . . ?
C12 C13 C18 C17 173.41(13) . . . . ?
C14 C13 C18 C17 -5.7(2) . . . . ?
O1 C17 C18 N5 6.99(17) . . . . ?
C16 C17 C18 N5 -175.28(12) . . . . ?
O1 C17 C18 C13 -170.92(12) . . . . ?
C16 C17 C18 C13 6.81(19) . . . . ?
C16 C17 O1 C19 -1.78(19) . . . . ?
C18 C17 O1 C19 175.80(11) . . . . ?
C16 C17 O1 Eu1 158.31(11) . . . . ?
C18 C17 O1 Eu1 -24.11(14) . . . . ?
C17 O1 C19 C20 -80.99(15) . . . . ?
Eu1 O1 C19 C20 119.23(10) . . . . ?
O1 C19 C20 C25 118.30(15) . . . . ?
O1 C19 C20 C21 -64.19(17) . . . . ?
C25 C20 C21 C22 0.3(2) . . . . ?
C19 C20 C21 C22 -177.27(13) . . . . ?
C20 C21 C22 C23 -0.9(2) . . . . ?
C21 C22 C23 C24 0.8(2) . . . . ?
C21 C22 C23 B1 -179.10(14) . . . . ?
C22 C23 C24 C25 0.0(2) . . . . ?
B1 C23 C24 C25 179.81(14) . . . . ?
C21 C20 C25 C24 0.4(2) . . . . ?
C19 C20 C25 C24 177.88(14) . . . . ?
C23 C24 C25 C20 -0.5(2) . . . . ?
C24 C23 B1 O3 -16.2(3) . . . . ?
C22 C23 B1 O3 163.65(17) . . . . ?
C24 C23 B1 O2 165.55(15) . . . . ?
C22 C23 B1 O2 -14.6(2) . . . . ?
C2 N2 C26 C27 -168.44(11) . . . . ?
C3 N2 C26 C27 71.15(14) . . . . ?
Eu1 N2 C26 C27 -45.78(12) . . . . ?
N2 C26 C27 O5 -161.15(13) . . . . ?
N2 C26 C27 O4 20.55(17) . . . . ?
N2 C26 C27 Eu1 36.04(9) . . . . ?
O5 C27 O4 Eu1 -153.36(12) . . . . ?
C26 C27 O4 Eu1 24.78(16) . . . . ?
C4 N3 C28 C29 -166.75(11) . . . . ?
C5 N3 C28 C29 74.28(13) . . . . ?
Eu1 N3 C28 C29 -44.94(11) . . . . ?
N3 C28 C29 O7 -158.74(12) . . . . ?
N3 C28 C29 O6 22.31(17) . . . . ?
N3 C28 C29 Eu1 34.69(9) . . . . ?
O7 C29 O6 Eu1 -159.13(11) . . . . ?
C28 C29 O6 Eu1 19.76(16) . . . . ?
C6 N4 C30 C31X -174.6(2) . . . . ?
C7 N4 C30 C31X 65.9(2) . . . . ?
Eu1 N4 C30 C31X -51.8(2) . . . . ?
C6 N4 C30 C31 -152.9(2) . . . . ?
C7 N4 C30 C31 87.6(2) . . . . ?
Eu1 N4 C30 C31 -30.0(2) . . . . ?
N4 C30 C31 O9 -178.5(3) . . . . ?
N4 C30 C31 O8 -3.0(4) . . . . ?
N4 C30 C31 Eu1 24.27(17) . . . . ?
O9 C31 O8 Eu1 -141.1(3) . . . . ?
C30 C31 O8 Eu1 43.8(3) . . . . ?
Eu1 O8 C31X O9X -175.9(3) . . . . ?
Eu1 O8 C31X C30 -8.6(5) . . . . ?
N4 C30 C31X O9X -147.8(4) . . . . ?
N4 C30 C31X O8 44.0(4) . . . . ?
